data_4113631
loop_
_publ_author_name
'Ivor Bull'
'Philip Lightfoot'
'Luis A. Villaescusa'
'Lucy M. Bull'
'Richard K. B. Gover'
'John S. O. Evans'
'Russell E. Morris'

_publ_section_title
;
 An X-ray Diffraction and MAS NMR Study of the Thermal Expansion
 Properties of Calcined Siliceous Ferrierite
;
_journal_name_full 'Journal of the American Chemical Society'
_journal_page_first 4342
_journal_page_last 4349
_journal_paper_doi 10.1021/ja0292400
_journal_volume 125
_journal_year 2003
_chemical_formula_sum 'O72 Si36'
_chemical_formula_weight 2163.24
_chemical_name_systematic
;
 ?
;
_space_group_IT_number 58
_symmetry_cell_setting orthorhombic
_symmetry_space_group_name_Hall '-P 2 2n'
_symmetry_space_group_name_H-M 'P n n m'
_atom_sites_solution_hydrogens geom
_atom_sites_solution_primary direct
_atom_sites_solution_secondary difmap
_audit_conform_dict_location ftp://ftp.iucr.org/pub/cif_core.dic
_audit_conform_dict_name cif_core.dic
_audit_conform_dict_version 2.2
_audit_creation_date 2002-08-30T15:40:27-00:00
_audit_creation_method 'WinGX routine CIF_UPDATE'
_cell_angle_alpha 90
_cell_angle_beta 90
_cell_angle_gamma 90
_cell_formula_units_Z 1
_cell_length_a 7.418(3)
_cell_length_b 14.068(5)
_cell_length_c 18.715(7)
_cell_measurement_temperature 300(2)
_cell_volume 1953.0(13)
_computing_structure_refinement 'SHELXL-97 (Sheldrick, 1997)'
_diffrn_ambient_temperature 300(2)
_diffrn_measured_fraction_theta_full 0.945
_diffrn_measured_fraction_theta_max 0.945
_diffrn_radiation_monochromator graphite
_diffrn_radiation_wavelength 0.6892
_diffrn_reflns_av_R_equivalents 0.055
_diffrn_reflns_av_unetI/netI 0.0429
_diffrn_reflns_limit_h_max 10
_diffrn_reflns_limit_h_min -7
_diffrn_reflns_limit_k_max 19
_diffrn_reflns_limit_k_min -20
_diffrn_reflns_limit_l_max 25
_diffrn_reflns_limit_l_min -24
_diffrn_reflns_number 13387
_diffrn_reflns_theta_full 29.48
_diffrn_reflns_theta_max 29.48
_diffrn_reflns_theta_min 2.81
_exptl_absorpt_coefficient_mu 0.69
_exptl_absorpt_correction_type none
_exptl_crystal_density_diffrn 1.841
_exptl_crystal_F_000 1080
_exptl_crystal_size_max 0.05
_exptl_crystal_size_mid 0.02
_exptl_crystal_size_min 0.01
_refine_diff_density_max 0.51
_refine_diff_density_min -0.468
_refine_diff_density_rms 0.117
_refine_ls_extinction_method none
_refine_ls_goodness_of_fit_ref 1.014
_refine_ls_hydrogen_treatment mixed
_refine_ls_matrix_type full
_refine_ls_number_parameters 125
_refine_ls_number_reflns 2908
_refine_ls_number_restraints 0
_refine_ls_restrained_S_all 1.014
_refine_ls_R_factor_all 0.067
_refine_ls_R_factor_gt 0.0438
_refine_ls_shift/su_max 0.001
_refine_ls_shift/su_mean 0
_refine_ls_structure_factor_coef Fsqd
_refine_ls_weighting_details 'calc w=1/[\s^2^(Fo^2^)+(0.0667P)^2^+0.0000P] where P=(Fo^2^+2Fc^2^)/3'
_refine_ls_weighting_scheme calc
_refine_ls_wR_factor_gt 0.1085
_refine_ls_wR_factor_ref 0.116
_reflns_number_gt 2126
_reflns_number_total 2908
_reflns_threshold_expression >2sigma(I)
_cod_data_source_file ja0292400si20030117_034914.cif
_cod_data_source_block 300
_cod_database_code 4113631

loop_
_symmetry_equiv_pos_as_xyz
'x, y, z'
'-x, -y, z'
'x+1/2, -y+1/2, -z+1/2'
'-x+1/2, y+1/2, -z+1/2'
'-x, -y, -z'
'x, y, -z'
'-x-1/2, y-1/2, z-1/2'
'x-1/2, -y-1/2, z-1/2'

loop_
_atom_site_label
_atom_site_type_symbol
_atom_site_fract_x
_atom_site_fract_y
_atom_site_fract_z
_atom_site_U_iso_or_equiv
_atom_site_adp_type
_atom_site_occupancy
_atom_site_symmetry_multiplicity
_atom_site_calc_flag
_atom_site_refinement_flags
Si1 Si 0.21763(8) 0.69870(5) 0.33068(3) 0.01198(15) Uani 1 1 d .
Si2 Si 0.19528(8) 0.29404(5) 0.31898(3) 0.01121(15) Uani 1 1 d .
Si3 Si 0.50842(8) 0.79928(4) 0.41655(3) 0.00974(15) Uani 1 1 d .
Si4 Si 0.5 1 0.34681(5) 0.01197(19) Uani 1 2 d S
Si5 Si 0.29271(9) 0.49944(5) 0.27307(4) 0.01395(16) Uani 1 1 d .
O1 O 0.5422(4) 0.7896(2) 0.5 0.0205(6) Uani 1 2 d S
O2 O 0.5 0.5 0.24985(16) 0.0272(6) Uani 1 2 d S
O3 O 0.2446(3) 0.40433(14) 0.31490(11) 0.0318(5) Uani 1 1 d .
O4 O 0.4833(3) 0.90858(15) 0.39649(11) 0.0283(5) Uani 1 1 d .
O5 O 0.2522(3) 0.58672(14) 0.32550(10) 0.0270(4) Uani 1 1 d .
O6 O 0.3296(2) 0.74139(14) 0.39597(10) 0.0212(4) Uani 1 1 d .
O7 O 0.3215(3) 0.24243(15) 0.37487(11) 0.0270(5) Uani 1 1 d .
O8 O 0.0087(2) 0.71868(16) 0.34482(12) 0.0269(5) Uani 1 1 d .
O9 O 0.2835(3) 0.74838(16) 0.25847(10) 0.0316(5) Uani 1 1 d .
O10 O 0.6751(3) 0.99121(17) 0.29786(12) 0.0343(5) Uani 1 1 d .

loop_
_atom_site_aniso_label
_atom_site_aniso_U_11
_atom_site_aniso_U_22
_atom_site_aniso_U_33
_atom_site_aniso_U_23
_atom_site_aniso_U_13
_atom_site_aniso_U_12
Si1 0.0108(3) 0.0125(3) 0.0127(3) -0.0010(2) -0.0017(2) -0.0002(2)
Si2 0.0098(3) 0.0120(3) 0.0118(3) 0.0009(2) -0.0006(2) 0.0013(2)
Si3 0.0104(3) 0.0109(3) 0.0079(3) -0.0003(2) 0.0008(2) -0.0004(2)
Si4 0.0115(4) 0.0120(4) 0.0124(4) 0 0 0.0001(3)
Si5 0.0108(3) 0.0120(3) 0.0191(3) -0.0012(2) -0.0020(2) 0.0000(2)
O1 0.0252(13) 0.0267(15) 0.0095(11) 0 0 -0.0037(11)
O2 0.0102(11) 0.0428(18) 0.0285(15) 0 0 0.0012(12)
O3 0.0446(13) 0.0131(10) 0.0378(12) 0.0018(8) 0.0069(10) -0.0065(9)
O4 0.0402(13) 0.0149(9) 0.0300(11) 0.0070(8) 0.0046(9) 0.0013(8)
O5 0.0380(11) 0.0134(9) 0.0295(11) -0.0036(8) 0.0042(9) 0.0038(8)
O6 0.0180(9) 0.0276(11) 0.0180(9) -0.0026(7) -0.0035(7) -0.0072(8)
O7 0.0192(9) 0.0352(12) 0.0266(10) 0.0084(9) -0.0089(8) 0.0053(8)
O8 0.0109(8) 0.0347(12) 0.0350(12) -0.0091(9) -0.0029(8) 0.0024(7)
O9 0.0403(12) 0.0359(12) 0.0188(10) 0.0112(9) 0.0007(9) -0.0044(10)
O10 0.0220(10) 0.0500(15) 0.0310(11) 0.0011(10) 0.0139(9) 0.0044(9)

loop_
_atom_type_symbol
_atom_type_description
_atom_type_scat_dispersion_real
_atom_type_scat_dispersion_imag
_atom_type_scat_source
O O 0.0106 0.006 'International Tables Vol C Tables 4.2.6.8 and 6.1.1.4'
Si Si 0.0817 0.0704 'International Tables Vol C Tables 4.2.6.8 and 6.1.1.4'

loop_
_geom_angle_atom_site_label_1
_geom_angle_atom_site_label_2
_geom_angle_atom_site_label_3
_geom_angle
_geom_angle_site_symmetry_1
_geom_angle_site_symmetry_3
O6 Si1 O8 108.19(11) . .
O6 Si1 O9 108.91(11) . .
O8 Si1 O9 111.09(12) . .
O6 Si1 O5 109.50(11) . .
O8 Si1 O5 109.81(12) . .
O9 Si1 O5 109.31(12) . .
O7 Si2 O9 111.00(12) . 4_545
O7 Si2 O3 110.01(12) . .
O9 Si2 O3 109.01(12) 4_545 .
O7 Si2 O8 108.03(11) . 2_565
O9 Si2 O8 108.88(12) 4_545 2_565
O3 Si2 O8 109.90(12) . 2_565
O1 Si3 O4 109.45(14) . .
O1 Si3 O7 108.95(13) . 2_665
O4 Si3 O7 109.41(11) . 2_665
O1 Si3 O6 108.85(12) . .
O4 Si3 O6 109.67(11) . .
O7 Si3 O6 110.49(11) 2_665 .
O4 Si4 O4 108.53(17) 2_675 .
O4 Si4 O10 109.66(11) 2_675 2_675
O4 Si4 O10 109.56(12) . 2_675
O4 Si4 O10 109.56(12) 2_675 .
O4 Si4 O10 109.66(11) . .
O10 Si4 O10 109.86(19) 2_675 .
O3 Si5 O10 110.89(13) . 3_465
O3 Si5 O2 110.72(10) . .
O10 Si5 O2 107.44(15) 3_465 .
O3 Si5 O5 107.55(12) . .
O10 Si5 O5 110.15(12) 3_465 .
O2 Si5 O5 110.11(11) . .
Si3 O1 Si3 159.3(2) . 6_556
Si5 O2 Si5 148.4(2) . 2_665
Si5 O3 Si2 153.21(15) . .
Si4 O4 Si3 155.22(15) . .
Si1 O5 Si5 145.41(14) . .
Si1 O6 Si3 143.71(13) . .
Si2 O7 Si3 164.00(15) . 2_665
Si1 O8 Si2 148.07(15) . 2_565
Si2 O9 Si1 167.41(16) 4 .
Si5 O10 Si4 156.64(17) 3_565 .

loop_
_geom_bond_atom_site_label_1
_geom_bond_atom_site_label_2
_geom_bond_distance
_geom_bond_site_symmetry_2
Si1 O6 1.5950(19) .
Si1 O8 1.5970(19) .
Si1 O9 1.598(2) .
Si1 O5 1.599(2) .
Si2 O7 1.581(2) .
Si2 O9 1.593(2) 4_545
Si2 O3 1.596(2) .
Si2 O8 1.599(2) 2_565
Si3 O1 1.5876(10) .
Si3 O4 1.594(2) .
Si3 O7 1.595(2) 2_665
Si3 O6 1.6035(19) .
Si4 O4 1.592(2) 2_675
Si4 O4 1.592(2) .
Si4 O10 1.595(2) 2_675
Si4 O10 1.595(2) .
Si5 O3 1.591(2) .
Si5 O10 1.594(2) 3_465
Si5 O2 1.5980(12) .
Si5 O5 1.600(2) .
O1 Si3 1.5876(10) 6_556
O2 Si5 1.5980(12) 2_665
O7 Si3 1.5949(19) 2_665
O8 Si2 1.599(2) 2_565
O9 Si2 1.593(2) 4
O10 Si5 1.594(2) 3_565

loop_
_geom_torsion_atom_site_label_1
_geom_torsion_atom_site_label_2
_geom_torsion_atom_site_label_3
_geom_torsion_atom_site_label_4
_geom_torsion
_geom_torsion_site_symmetry_1
_geom_torsion_site_symmetry_4
O4 Si3 O1 Si3 57.1(6) . 6_556
O7 Si3 O1 Si3 176.7(5) 2_665 6_556
O6 Si3 O1 Si3 -62.8(6) . 6_556
O3 Si5 O2 Si5 -63.90(10) . 2_665
O10 Si5 O2 Si5 174.87(10) 3_465 2_665
O5 Si5 O2 Si5 54.90(9) . 2_665
O10 Si5 O3 Si2 39.7(4) 3_465 .
O2 Si5 O3 Si2 -79.4(4) . .
O5 Si5 O3 Si2 160.2(3) . .
O7 Si2 O3 Si5 130.2(4) . .
O9 Si2 O3 Si5 8.3(4) 4_545 .
O8 Si2 O3 Si5 -110.9(4) 2_565 .
O4 Si4 O4 Si3 -150.1(4) 2_675 .
O10 Si4 O4 Si3 90.2(4) 2_675 .
O10 Si4 O4 Si3 -30.4(4) . .
O1 Si3 O4 Si4 146.4(4) . .
O7 Si3 O4 Si4 27.1(4) 2_665 .
O6 Si3 O4 Si4 -94.2(4) . .
O6 Si1 O5 Si5 -136.1(3) . .
O8 Si1 O5 Si5 105.2(3) . .
O9 Si1 O5 Si5 -16.9(3) . .
O3 Si5 O5 Si1 -162.0(2) . .
O10 Si5 O5 Si1 -41.0(3) 3_465 .
O2 Si5 O5 Si1 77.3(3) . .
O8 Si1 O6 Si3 -138.6(2) . .
O9 Si1 O6 Si3 -17.8(3) . .
O5 Si1 O6 Si3 101.7(2) . .
O1 Si3 O6 Si1 -165.8(2) . .
O4 Si3 O6 Si1 74.4(3) . .
O7 Si3 O6 Si1 -46.3(3) 2_665 .
O9 Si2 O7 Si3 60.7(6) 4_545 2_665
O3 Si2 O7 Si3 -60.1(6) . 2_665
O8 Si2 O7 Si3 180.0(6) 2_565 2_665
O6 Si1 O8 Si2 -177.3(3) . 2_565
O9 Si1 O8 Si2 63.2(3) . 2_565
O5 Si1 O8 Si2 -57.9(3) . 2_565
O6 Si1 O9 Si2 -149.4(7) . 4
O8 Si1 O9 Si2 -30.4(8) . 4
O5 Si1 O9 Si2 91.0(8) . 4
O4 Si4 O10 Si5 -100.8(4) 2_675 3_565
O4 Si4 O10 Si5 140.2(4) . 3_565
O10 Si4 O10 Si5 19.8(4) 2_675 3_565
